data_4086943
loop_
_publ_author_name
'Nomura, Kotohiro'
'Mitsudome, Takato'
'Igarashi, Atsushi'
'Nagai, Go'
'Tsutsumi, Ken'
'Ina, Toshiaki'
'Omiya, Takuya'
'Takaya, Hikaru'
'Yamazoe, Seiji'

_publ_section_title
;
 Synthesis of (Adamantylimido)vanadium(V) Dimethyl Complex Containing
 (2-Anilidomethyl)pyridine Ligand and Selected Reactions: Exploring the
 Oxidation State of the Catalytically Active Species in Ethylene
 Dimerization
;
_journal_issue 3
_journal_name_full Organometallics
_journal_page_first 530
_journal_paper_doi 10.1021/acs.organomet.6b00727
_journal_volume 36
_journal_year 2017
_chemical_formula_moiety 'C29 H33 F9 N3 O V'
_chemical_formula_sum 'C29 H33 F9 N3 O V'
_chemical_formula_weight 661.53
_space_group_IT_number 2
_symmetry_cell_setting triclinic
_symmetry_Int_Tables_number 2
_symmetry_space_group_name_Hall '-P 1'
_symmetry_space_group_name_H-M 'P -1'
_atom_sites_solution_hydrogens geom
_atom_sites_solution_primary direct
_atom_sites_solution_secondary difmap
_cell_angle_alpha 82.667(10)
_cell_angle_beta 86.963(12)
_cell_angle_gamma 75.467(10)
_cell_formula_units_Z 2
_cell_length_a 9.0936(7)
_cell_length_b 11.9514(6)
_cell_length_c 14.1528(12)
_cell_measurement_reflns_used 4377
_cell_measurement_temperature 273
_cell_measurement_theta_max 27.49
_cell_measurement_theta_min 2.54
_cell_volume 1476.4(2)
_computing_cell_refinement 'CrystalClear-SM Expert 2.0 r15'
_computing_data_collection 'CrystalClear-SM Expert 2.0 r15 (Rigaku, 2011)'
_computing_data_reduction 'CrystalClear-SM Expert 2.0 r15'
_computing_molecular_graphics 'CrystalStructure 4.0'
_computing_publication_material 'CrystalStructure 4.0 (Rigaku, 2010)'
_computing_structure_refinement 'SHELXL97 (Sheldrick, 2008)'
_computing_structure_solution 'SIR92 (Altomare, et al., 1994)'
_diffrn_ambient_temperature 273
_diffrn_detector_area_resol_mean 13.653
_diffrn_measured_fraction_theta_full 0.995
_diffrn_measured_fraction_theta_max 0.995
_diffrn_measurement_device_type 'Rigaku XtaLAB mini'
_diffrn_measurement_method \w
_diffrn_radiation_type 'Mo K\a'
_diffrn_radiation_wavelength 0.71075
_diffrn_reflns_av_R_equivalents 0.0250
_diffrn_reflns_limit_h_max 11
_diffrn_reflns_limit_h_min -11
_diffrn_reflns_limit_k_max 15
_diffrn_reflns_limit_k_min -15
_diffrn_reflns_limit_l_max 18
_diffrn_reflns_limit_l_min -18
_diffrn_reflns_number 15411
_diffrn_reflns_theta_full 27.49
_diffrn_reflns_theta_max 27.48
_diffrn_standards_number 0
_exptl_absorpt_coefficient_mu 0.421
_exptl_absorpt_correction_T_max 0.927
_exptl_absorpt_correction_T_min 0.836
_exptl_absorpt_correction_type multi-scan
_exptl_absorpt_process_details 'REQAB (Rigaku, 1998)'
_exptl_crystal_colour yellow
_exptl_crystal_density_diffrn 1.488
_exptl_crystal_density_method 'not measured'
_exptl_crystal_description block
_exptl_crystal_F_000 680.00
_exptl_crystal_size_max 0.330
_exptl_crystal_size_mid 0.290
_exptl_crystal_size_min 0.180
_refine_diff_density_max 0.790
_refine_diff_density_min -0.480
_refine_ls_extinction_method none
_refine_ls_goodness_of_fit_ref 1.089
_refine_ls_hydrogen_treatment constr
_refine_ls_number_parameters 388
_refine_ls_number_reflns 6734
_refine_ls_number_restraints 0
_refine_ls_R_factor_gt 0.0474
_refine_ls_shift/su_max 0.001
_refine_ls_structure_factor_coef Fsqd
_refine_ls_weighting_details 'w = 1/[\s^2^(Fo^2^)+(0.0742P)^2^+0.6635P] where P=(Fo^2^+2Fc^2^)/3'
_refine_ls_weighting_scheme calc
_refine_ls_wR_factor_ref 0.1364
_reflns_number_gt 5602
_reflns_number_total 6734
_reflns_threshold_expression F^2^>2.0\s(F^2^)
_cod_data_source_file om6b00727_si_002.cif
_cod_data_source_block complex3a
_cod_depositor_comments 'Adding full bibliography for 4086942--4086945.cif.'
_cod_original_cell_volume 1476.40(19)
_cod_database_code 4086943

loop_
_symmetry_equiv_pos_site_id
_symmetry_equiv_pos_as_xyz
1 +X,+Y,+Z
2 -X,-Y,-Z

loop_
_atom_site_label
_atom_site_type_symbol
_atom_site_fract_x
_atom_site_fract_y
_atom_site_fract_z
_atom_site_U_iso_or_equiv
_atom_site_adp_type
_atom_site_occupancy
_atom_site_symmetry_multiplicity
_atom_site_calc_flag
_atom_site_refinement_flags
V1 V 0.73603(4) 0.23346(3) 0.67134(2) 0.01893(11) Uani 1.0 2 d .
F1 F 0.97852(15) -0.10994(11) 0.54730(10) 0.0335(3) Uani 1.0 2 d .
F2 F 0.76803(16) -0.02482(12) 0.47919(9) 0.0331(3) Uani 1.0 2 d .
F3 F 0.79298(18) -0.19367(12) 0.55939(10) 0.0377(4) Uani 1.0 2 d .
F4 F 0.52185(15) -0.01903(14) 0.59812(10) 0.0377(4) Uani 1.0 2 d .
F5 F 0.60554(16) -0.15107(11) 0.71388(10) 0.0347(4) Uani 1.0 2 d .
F6 F 0.54070(15) 0.02932(11) 0.73742(9) 0.0295(3) Uani 1.0 2 d .
F7 F 0.91903(17) -0.20600(11) 0.73254(10) 0.0368(4) Uani 1.0 2 d .
F8 F 0.81291(17) -0.06816(12) 0.81617(9) 0.0362(4) Uani 1.0 2 d .
F9 F 1.00457(16) -0.05237(13) 0.72455(11) 0.0408(4) Uani 1.0 2 d .
O1 O 0.76666(16) 0.08523(12) 0.62776(10) 0.0221(3) Uani 1.0 2 d .
N1 N 0.7298(2) 0.21470(15) 0.78904(12) 0.0243(4) Uani 1.0 2 d .
N2 N 0.73076(19) 0.28714(14) 0.51493(12) 0.0207(4) Uani 1.0 2 d .
N3 N 0.8621(2) 0.33854(14) 0.65489(11) 0.0211(4) Uani 1.0 2 d .
C1 C 0.7055(3) 0.21313(19) 0.89064(15) 0.0284(5) Uani 1.0 2 d .
C2 C 0.5819(3) 0.1489(3) 0.92303(16) 0.0353(6) Uani 1.0 2 d .
C3 C 0.8529(3) 0.1472(3) 0.94346(19) 0.0441(7) Uani 1.0 2 d .
C4 C 0.6582(5) 0.3388(3) 0.91782(19) 0.0547(9) Uani 1.0 2 d .
C5 C 0.5549(4) 0.1478(3) 1.03129(17) 0.0392(6) Uani 1.0 2 d .
C6 C 0.6998(4) 0.0844(3) 1.08185(18) 0.0465(7) Uani 1.0 2 d .
C7 C 0.8241(4) 0.1441(4) 1.0519(2) 0.0530(8) Uani 1.0 2 d .
C8 C 0.7800(5) 0.2673(4) 1.0767(3) 0.0635(10) Uani 1.0 2 d .
C9 C 0.6368(5) 0.3341(3) 1.0281(2) 0.0600(10) Uani 1.0 2 d .
C10 C 0.5065(5) 0.2728(3) 1.0570(2) 0.0600(10) Uani 1.0 2 d .
C11 C 0.6524(3) 0.25296(18) 0.44987(16) 0.0254(5) Uani 1.0 2 d .
C12 C 0.6560(3) 0.2932(2) 0.35453(16) 0.0299(5) Uani 1.0 2 d .
C13 C 0.7412(3) 0.3722(2) 0.32403(16) 0.0304(5) Uani 1.0 2 d .
C14 C 0.8225(3) 0.40696(18) 0.38944(15) 0.0258(5) Uani 1.0 2 d .
C15 C 0.8151(3) 0.36183(16) 0.48472(14) 0.0199(4) Uani 1.0 2 d .
C16 C 0.9020(3) 0.39152(17) 0.56108(14) 0.0222(4) Uani 1.0 2 d .
C17 C 0.9362(3) 0.37573(17) 0.72837(14) 0.0229(4) Uani 1.0 2 d .
C18 C 1.0725(3) 0.3047(2) 0.76560(16) 0.0285(5) Uani 1.0 2 d .
C19 C 1.1405(3) 0.3425(3) 0.83747(18) 0.0377(6) Uani 1.0 2 d .
C20 C 1.0765(4) 0.4483(3) 0.87123(17) 0.0401(6) Uani 1.0 2 d .
C21 C 0.9444(4) 0.5182(2) 0.83338(16) 0.0369(6) Uani 1.0 2 d .
C22 C 0.8709(3) 0.48372(18) 0.76113(15) 0.0287(5) Uani 1.0 2 d .
C23 C 1.1434(3) 0.1888(3) 0.7303(2) 0.0368(6) Uani 1.0 2 d .
C24 C 0.7239(4) 0.55945(19) 0.72268(17) 0.0367(6) Uani 1.0 2 d .
C25 C 0.5072(3) 0.3266(2) 0.66303(18) 0.0330(5) Uani 1.0 2 d .
C26 C 0.7706(3) -0.02923(16) 0.64860(14) 0.0193(4) Uani 1.0 2 d .
C27 C 0.8287(3) -0.09028(18) 0.55726(15) 0.0256(5) Uani 1.0 2 d .
C28 C 0.6082(3) -0.04308(17) 0.67520(14) 0.0224(4) Uani 1.0 2 d .
C29 C 0.8786(3) -0.09050(19) 0.73113(16) 0.0279(5) Uani 1.0 2 d .
H20 H 1.0102 0.3637 0.5487 0.0266 Uiso 1.0 2 calc R
H21 H 0.8792 0.4754 0.5604 0.0266 Uiso 1.0 2 calc R
H19 H 0.8812 0.4596 0.3702 0.0310 Uiso 1.0 2 calc R
H16 H 0.5941 0.2004 0.4704 0.0304 Uiso 1.0 2 calc R
H31 H 0.4737 0.3548 0.7230 0.0396 Uiso 1.0 2 calc R
H32 H 0.4463 0.2762 0.6484 0.0396 Uiso 1.0 2 calc R
H33 H 0.4969 0.3911 0.6139 0.0396 Uiso 1.0 2 calc R
H18 H 0.7437 0.4016 0.2601 0.0365 Uiso 1.0 2 calc R
H17 H 0.6019 0.2676 0.3113 0.0358 Uiso 1.0 2 calc R
H30 H 0.6455 0.5182 0.7347 0.0440 Uiso 1.0 2 calc R
H29 H 0.7352 0.5795 0.6553 0.0440 Uiso 1.0 2 calc R
H28 H 0.6968 0.6291 0.7534 0.0440 Uiso 1.0 2 calc R
H23 H 1.1232 0.4718 0.9195 0.0481 Uiso 1.0 2 calc R
H22 H 1.2305 0.2958 0.8632 0.0452 Uiso 1.0 2 calc R
H26 H 1.2436 0.1587 0.7553 0.0441 Uiso 1.0 2 calc R
H27 H 1.1497 0.1989 0.6619 0.0441 Uiso 1.0 2 calc R
H25 H 1.0821 0.1352 0.7511 0.0441 Uiso 1.0 2 calc R
H9 H 0.6825 0.0824 1.1502 0.0558 Uiso 1.0 2 calc R
H8 H 0.7299 0.0048 1.0667 0.0558 Uiso 1.0 2 calc R
H24 H 0.9027 0.5895 0.8558 0.0442 Uiso 1.0 2 calc R
H2 H 0.6133 0.0696 0.9071 0.0424 Uiso 1.0 2 calc R
H1 H 0.4884 0.1875 0.8903 0.0424 Uiso 1.0 2 calc R
H6 H 0.5640 0.3807 0.8872 0.0656 Uiso 1.0 2 calc R
H5 H 0.7359 0.3795 0.8963 0.0656 Uiso 1.0 2 calc R
H13 H 0.6082 0.4134 1.0460 0.0720 Uiso 1.0 2 calc R
H7 H 0.4747 0.1078 1.0516 0.0470 Uiso 1.0 2 calc R
H3 H 0.8849 0.0684 0.9266 0.0529 Uiso 1.0 2 calc R
H4 H 0.9334 0.1860 0.9244 0.0529 Uiso 1.0 2 calc R
H15 H 0.4852 0.2720 1.1249 0.0720 Uiso 1.0 2 calc R
H14 H 0.4148 0.3148 1.0236 0.0720 Uiso 1.0 2 calc R
H10 H 0.9174 0.1016 1.0849 0.0635 Uiso 1.0 2 calc R
H12 H 0.7653 0.2665 1.1451 0.0761 Uiso 1.0 2 calc R
H11 H 0.8612 0.3052 1.0571 0.0761 Uiso 1.0 2 calc R

loop_
_atom_site_aniso_label
_atom_site_aniso_U_11
_atom_site_aniso_U_22
_atom_site_aniso_U_33
_atom_site_aniso_U_12
_atom_site_aniso_U_13
_atom_site_aniso_U_23
V1 0.02789(19) 0.01252(17) 0.01761(18) -0.00866(13) 0.00682(13) -0.00193(12)
F1 0.0299(7) 0.0247(7) 0.0422(8) -0.0024(6) 0.0126(6) -0.0043(6)
F2 0.0445(8) 0.0329(8) 0.0205(6) -0.0072(6) 0.0027(6) -0.0039(5)
F3 0.0554(9) 0.0246(7) 0.0395(8) -0.0189(7) 0.0124(7) -0.0154(6)
F4 0.0296(7) 0.0546(10) 0.0317(8) -0.0144(7) -0.0046(6) -0.0050(7)
F5 0.0397(8) 0.0229(7) 0.0463(9) -0.0197(6) 0.0110(6) -0.0029(6)
F6 0.0301(7) 0.0283(7) 0.0325(7) -0.0113(6) 0.0111(6) -0.0083(6)
F7 0.0422(8) 0.0198(7) 0.0425(8) -0.0002(6) -0.0034(7) 0.0039(6)
F8 0.0508(9) 0.0328(8) 0.0236(7) -0.0068(7) -0.0072(6) -0.0029(6)
F9 0.0321(8) 0.0377(8) 0.0546(10) -0.0131(6) -0.0141(7) 0.0014(7)
O1 0.0285(8) 0.0142(7) 0.0248(7) -0.0088(6) 0.0043(6) -0.0019(6)
N1 0.0336(10) 0.0182(8) 0.0228(9) -0.0110(7) 0.0057(7) -0.0015(7)
N2 0.0227(8) 0.0140(8) 0.0253(9) -0.0055(7) 0.0009(7) -0.0005(7)
N3 0.0362(10) 0.0149(8) 0.0153(8) -0.0129(7) 0.0032(7) -0.0013(6)
C1 0.0459(13) 0.0247(11) 0.0192(10) -0.0181(10) 0.0099(9) -0.0055(8)
C2 0.0403(13) 0.0483(15) 0.0231(11) -0.0241(12) 0.0096(10) -0.0032(10)
C3 0.0401(14) 0.0665(19) 0.0315(13) -0.0190(13) 0.0000(11) -0.0164(12)
C4 0.107(3) 0.0257(13) 0.0297(13) -0.0174(15) 0.0273(15) -0.0066(10)
C5 0.0505(15) 0.0495(15) 0.0233(12) -0.0265(13) 0.0146(10) -0.0036(10)
C6 0.073(2) 0.0372(14) 0.0246(12) -0.0088(14) 0.0043(12) 0.0012(10)
C7 0.0536(18) 0.081(3) 0.0277(14) -0.0182(16) -0.0033(12) -0.0137(14)
C8 0.098(3) 0.074(3) 0.0343(15) -0.048(3) 0.0117(17) -0.0185(15)
C9 0.115(3) 0.0250(13) 0.0391(16) -0.0191(16) 0.0351(18) -0.0128(11)
C10 0.077(3) 0.0570(19) 0.0272(13) 0.0106(17) 0.0255(14) -0.0022(12)
C11 0.0269(11) 0.0201(10) 0.0305(11) -0.0099(8) -0.0031(9) 0.0007(8)
C12 0.0362(12) 0.0276(11) 0.0281(11) -0.0116(10) -0.0072(9) -0.0014(9)
C13 0.0446(13) 0.0256(11) 0.0218(10) -0.0114(10) -0.0031(9) 0.0010(8)
C14 0.0378(12) 0.0194(10) 0.0218(10) -0.0116(9) 0.0019(9) -0.0004(8)
C15 0.0246(10) 0.0135(9) 0.0217(10) -0.0058(7) 0.0028(8) -0.0021(7)
C16 0.0346(11) 0.0192(9) 0.0173(9) -0.0162(9) 0.0049(8) -0.0017(7)
C17 0.0369(12) 0.0191(10) 0.0173(9) -0.0165(9) 0.0043(8) -0.0017(7)
C18 0.0341(12) 0.0293(11) 0.0267(11) -0.0175(10) 0.0037(9) -0.0029(9)
C19 0.0399(14) 0.0421(14) 0.0369(13) -0.0226(11) -0.0040(11) 0.0001(11)
C20 0.0612(17) 0.0450(15) 0.0264(12) -0.0344(14) -0.0003(11) -0.0075(11)
C21 0.0661(18) 0.0266(12) 0.0254(12) -0.0234(12) 0.0051(11) -0.0095(9)
C22 0.0508(14) 0.0191(10) 0.0198(10) -0.0163(10) 0.0043(9) -0.0024(8)
C23 0.0306(12) 0.0307(12) 0.0498(15) -0.0078(10) 0.0019(11) -0.0081(11)
C24 0.0600(17) 0.0169(10) 0.0305(12) -0.0047(10) 0.0039(11) -0.0046(9)
C25 0.0294(12) 0.0276(12) 0.0381(13) -0.0033(9) 0.0091(10) -0.0004(10)
C26 0.0253(10) 0.0134(9) 0.0204(9) -0.0079(7) 0.0015(8) -0.0011(7)
C27 0.0313(11) 0.0199(10) 0.0262(11) -0.0076(9) 0.0054(9) -0.0045(8)
C28 0.0273(11) 0.0206(10) 0.0222(10) -0.0112(8) 0.0016(8) -0.0039(8)
C29 0.0309(11) 0.0219(10) 0.0308(12) -0.0072(9) -0.0033(9) -0.0006(9)

loop_
_atom_type_symbol
_atom_type_description
_atom_type_scat_dispersion_real
_atom_type_scat_dispersion_imag
_atom_type_scat_source
C C 0.0033 0.0016
;
International Tables for Crystallography
(1992, Vol. C, Tables 4.2.6.8 and 6.1.1.4)
;
H H 0.0000 0.0000
;
International Tables for Crystallography
(1992, Vol. C, Table 6.1.1.4)
;
F F 0.0171 0.0103
;
International Tables for Crystallography
(1992, Vol. C, Tables 4.2.6.8 and 6.1.1.4)
;
N N 0.0061 0.0033
;
International Tables for Crystallography
(1992, Vol. C, Tables 4.2.6.8 and 6.1.1.4)
;
O O 0.0106 0.0060
;
International Tables for Crystallography
(1992, Vol. C, Tables 4.2.6.8 and 6.1.1.4)
;
V V 0.3005 0.5294
;
International Tables for Crystallography
(1992, Vol. C, Tables 4.2.6.8 and 6.1.1.4)
;

loop_
_geom_angle_atom_site_label_1
_geom_angle_atom_site_label_2
_geom_angle_atom_site_label_3
_geom_angle
_geom_angle_publ_flag
O1 V1 N1 107.98(8) yes
O1 V1 N2 80.46(7) yes
O1 V1 N3 129.28(7) yes
O1 V1 C25 111.61(9) yes
N1 V1 N2 171.35(8) yes
N1 V1 N3 98.13(9) yes
N1 V1 C25 92.81(10) yes
N2 V1 N3 77.24(7) yes
N2 V1 C25 82.06(8) yes
N3 V1 C25 109.59(9) yes
V1 O1 C26 148.11(13) yes
V1 N1 C1 171.51(15) yes
V1 N2 C11 127.32(15) yes
V1 N2 C15 114.26(15) yes
C11 N2 C15 118.42(18) yes
V1 N3 C16 122.86(15) yes
V1 N3 C17 127.01(13) yes
C16 N3 C17 110.10(18) yes
N1 C1 C2 109.5(2) yes
N1 C1 C3 110.35(19) yes
N1 C1 C4 110.36(18) yes
C2 C1 C3 107.8(2) yes
C2 C1 C4 110.2(3) yes
C3 C1 C4 108.6(3) yes
C1 C2 C5 109.6(3) yes
C1 C3 C7 109.7(3) yes
C1 C4 C9 109.1(2) yes
C2 C5 C6 109.4(2) yes
C2 C5 C10 110.0(3) yes
C6 C5 C10 109.3(3) yes
C5 C6 C7 110.3(3) yes
C3 C7 C6 110.0(3) yes
C3 C7 C8 108.7(3) yes
C6 C7 C8 110.2(3) yes
C7 C8 C9 110.6(4) yes
C4 C9 C8 110.7(3) yes
C4 C9 C10 107.1(3) yes
C8 C9 C10 110.1(3) yes
C5 C10 C9 109.0(3) yes
N2 C11 C12 122.4(3) yes
C11 C12 C13 118.9(3) yes
C12 C13 C14 119.3(2) yes
C13 C14 C15 118.8(3) yes
N2 C15 C14 122.2(2) yes
N2 C15 C16 114.71(17) yes
C14 C15 C16 123.1(2) yes
N3 C16 C15 110.60(19) yes
N3 C17 C18 119.86(19) yes
N3 C17 C22 119.26(18) yes
C18 C17 C22 120.9(3) yes
C17 C18 C19 118.5(2) yes
C17 C18 C23 121.0(3) yes
C19 C18 C23 120.5(2) yes
C18 C19 C20 121.3(3) yes
C19 C20 C21 119.9(3) yes
C20 C21 C22 121.0(3) yes
C17 C22 C21 118.5(2) yes
C17 C22 C24 121.2(3) yes
C21 C22 C24 120.3(2) yes
O1 C26 C27 107.88(16) yes
O1 C26 C28 109.40(15) yes
O1 C26 C29 113.08(19) yes
C27 C26 C28 109.09(18) yes
C27 C26 C29 108.11(15) yes
C28 C26 C29 109.21(17) yes
F1 C27 F2 107.72(18) yes
F1 C27 F3 107.33(16) yes
F1 C27 C26 111.08(19) yes
F2 C27 F3 106.79(19) yes
F2 C27 C26 111.15(16) yes
F3 C27 C26 112.52(18) yes
F4 C28 F5 106.80(19) yes
F4 C28 F6 107.47(15) yes
F4 C28 C26 110.77(16) yes
F5 C28 F6 107.26(16) yes
F5 C28 C26 113.18(15) yes
F6 C28 C26 111.08(19) yes
F7 C29 F8 106.92(18) yes
F7 C29 F9 107.95(18) yes
F7 C29 C26 112.9(2) yes
F8 C29 F9 107.0(2) yes
F8 C29 C26 111.18(17) yes
F9 C29 C26 110.64(18) yes
C1 C2 H2 109.754 no
C1 C2 H1 109.744 no
C5 C2 H2 109.750 no
C5 C2 H1 109.748 no
H2 C2 H1 108.228 no
C1 C3 H3 109.727 no
C1 C3 H4 109.726 no
C7 C3 H3 109.717 no
C7 C3 H4 109.727 no
H3 C3 H4 108.206 no
C1 C4 H6 109.859 no
C1 C4 H5 109.860 no
C9 C4 H6 109.863 no
C9 C4 H5 109.862 no
H6 C4 H5 108.289 no
C2 C5 H7 109.361 no
C6 C5 H7 109.353 no
C10 C5 H7 109.357 no
C5 C6 H9 109.589 no
C5 C6 H8 109.591 no
C7 C6 H9 109.593 no
C7 C6 H8 109.590 no
H9 C6 H8 108.125 no
C3 C7 H10 109.327 no
C6 C7 H10 109.323 no
C8 C7 H10 109.324 no
C7 C8 H12 109.534 no
C7 C8 H11 109.538 no
C9 C8 H12 109.535 no
C9 C8 H11 109.535 no
H12 C8 H11 108.086 no
C4 C9 H13 109.656 no
C8 C9 H13 109.662 no
C10 C9 H13 109.656 no
C5 C10 H15 109.886 no
C5 C10 H14 109.882 no
C9 C10 H15 109.885 no
C9 C10 H14 109.883 no
H15 C10 H14 108.288 no
N2 C11 H16 118.827 no
C12 C11 H16 118.822 no
C11 C12 H17 120.541 no
C13 C12 H17 120.539 no
C12 C13 H18 120.353 no
C14 C13 H18 120.345 no
C13 C14 H19 120.598 no
C15 C14 H19 120.609 no
N3 C16 H20 109.524 no
N3 C16 H21 109.531 no
C15 C16 H20 109.530 no
C15 C16 H21 109.526 no
H20 C16 H21 108.085 no
C18 C19 H22 119.354 no
C20 C19 H22 119.361 no
C19 C20 H23 120.040 no
C21 C20 H23 120.056 no
C20 C21 H24 119.495 no
C22 C21 H24 119.511 no
C18 C23 H26 109.473 no
C18 C23 H27 109.475 no
C18 C23 H25 109.469 no
H26 C23 H27 109.470 no
H26 C23 H25 109.470 no
H27 C23 H25 109.470 no
C22 C24 H30 109.470 no
C22 C24 H29 109.466 no
C22 C24 H28 109.472 no
H30 C24 H29 109.472 no
H30 C24 H28 109.477 no
H29 C24 H28 109.470 no
V1 C25 H31 109.473 no
V1 C25 H32 109.466 no
V1 C25 H33 109.473 no
H31 C25 H32 109.473 no
H31 C25 H33 109.473 no
H32 C25 H33 109.469 no

loop_
_geom_bond_atom_site_label_1
_geom_bond_atom_site_label_2
_geom_bond_distance
_geom_bond_publ_flag
V1 O1 1.8999(16) yes
V1 N1 1.6521(17) yes
V1 N2 2.2243(17) yes
V1 N3 1.888(2) yes
V1 C25 2.101(3) yes
F1 C27 1.326(3) yes
F2 C27 1.328(3) yes
F3 C27 1.351(3) yes
F4 C28 1.337(3) yes
F5 C28 1.342(3) yes
F6 C28 1.331(3) yes
F7 C29 1.334(3) yes
F8 C29 1.342(3) yes
F9 C29 1.330(3) yes
O1 C26 1.354(3) yes
N1 C1 1.442(3) yes
N2 C11 1.354(3) yes
N2 C15 1.334(3) yes
N3 C16 1.465(3) yes
N3 C17 1.441(3) yes
C1 C2 1.533(4) yes
C1 C3 1.550(4) yes
C1 C4 1.548(4) yes
C2 C5 1.538(4) yes
C3 C7 1.541(4) yes
C4 C9 1.558(4) yes
C5 C6 1.511(4) yes
C5 C10 1.532(5) yes
C6 C7 1.498(6) yes
C7 C8 1.507(6) yes
C8 C9 1.496(6) yes
C9 C10 1.555(6) yes
C11 C12 1.375(3) yes
C12 C13 1.380(4) yes
C13 C14 1.379(4) yes
C14 C15 1.392(3) yes
C15 C16 1.499(4) yes
C17 C18 1.401(3) yes
C17 C22 1.404(3) yes
C18 C19 1.395(4) yes
C18 C23 1.509(4) yes
C19 C20 1.386(4) yes
C20 C21 1.371(4) yes
C21 C22 1.407(4) yes
C22 C24 1.499(4) yes
C26 C27 1.568(3) yes
C26 C28 1.548(3) yes
C26 C29 1.552(3) yes
C2 H2 0.970 no
C2 H1 0.970 no
C3 H3 0.970 no
C3 H4 0.970 no
C4 H6 0.970 no
C4 H5 0.970 no
C5 H7 0.980 no
C6 H9 0.970 no
C6 H8 0.970 no
C7 H10 0.980 no
C8 H12 0.970 no
C8 H11 0.970 no
C9 H13 0.980 no
C10 H15 0.970 no
C10 H14 0.970 no
C11 H16 0.930 no
C12 H17 0.930 no
C13 H18 0.930 no
C14 H19 0.930 no
C16 H20 0.970 no
C16 H21 0.970 no
C19 H22 0.930 no
C20 H23 0.930 no
C21 H24 0.930 no
C23 H26 0.960 no
C23 H27 0.960 no
C23 H25 0.960 no
C24 H30 0.960 no
C24 H29 0.960 no
C24 H28 0.960 no
C25 H31 0.960 no
C25 H32 0.960 no
C25 H33 0.960 no

loop_
_geom_contact_atom_site_label_1
_geom_contact_atom_site_label_2
_geom_contact_distance
_geom_contact_publ_flag
_geom_contact_site_symmetry_2
V1 F6 3.3762(16) no .
F1 F7 2.807(2) no .
F1 F9 2.722(3) no .
F1 O1 2.9393(19) no .
F1 C29 2.729(3) no .
F2 F4 2.721(2) no .
F2 O1 2.617(2) no .
F2 C11 3.200(3) no .
F2 C28 3.071(3) no .
F3 F4 2.881(2) no .
F3 F5 2.720(2) no .
F3 F7 2.732(3) no .
F3 O1 3.536(3) no .
F3 C28 2.774(3) no .
F3 C29 3.079(3) no .
F4 O1 2.883(3) no .
F4 C27 2.758(3) no .
F5 F7 2.779(2) no .
F5 F8 2.868(3) no .
F5 O1 3.552(3) no .
F5 C27 3.068(3) no .
F5 C29 2.785(3) no .
F6 F8 2.691(2) no .
F6 O1 2.677(2) no .
F6 N1 3.295(3) no .
F6 C2 3.227(3) no .
F6 C25 3.515(3) no .
F6 C29 3.049(3) no .
F7 O1 3.5656(18) no .
F7 C27 2.741(3) no .
F7 C28 3.085(3) no .
F8 O1 3.0219(19) no .
F8 N1 3.250(3) no .
F8 C1 3.538(3) no .
F8 C2 3.370(3) no .
F8 C3 3.425(4) no .
F8 C28 2.738(3) no .
F9 O1 2.6860(19) no .
F9 C23 3.436(4) no .
F9 C27 3.067(3) no .
O1 C11 3.063(3) no .
N1 C17 3.030(3) no .
N1 C18 3.530(4) no .
N2 C13 2.768(3) no .
N3 C23 2.897(3) no .
N3 C24 2.885(3) no .
C1 C6 2.942(4) no .
C1 C8 2.942(5) no .
C1 C10 2.942(4) no .
C2 C7 2.919(5) no .
C2 C8 3.529(6) no .
C2 C9 2.972(5) no .
C3 C5 2.920(4) no .
C3 C9 2.918(5) no .
C3 C10 3.530(5) no .
C4 C5 2.941(5) no .
C4 C6 3.534(4) no .
C4 C7 2.951(4) no .
C4 C22 3.450(5) no .
C5 C8 2.912(6) no .
C6 C9 2.902(4) no .
C7 C10 2.914(5) no .
C11 C14 2.720(4) no .
C11 C25 3.360(4) no .
C12 C15 2.725(4) no .
C16 C18 3.280(3) no .
C16 C22 3.141(3) no .
C16 C23 3.582(3) no .
C16 C24 3.321(4) no .
C17 C20 2.783(4) no .
C18 C21 2.794(4) no .
C19 C22 2.786(4) no .
F1 F1 2.9004(19) no 2_756
F1 F2 3.109(3) no 2_756
F1 O1 3.338(2) no 2_756
F1 N2 3.110(2) no 2_756
F1 C11 3.363(3) no 2_756
F1 C14 3.580(3) no 2_756
F1 C15 3.196(3) no 2_756
F1 C27 3.452(3) no 2_756
F2 F1 3.109(3) no 2_756
F2 F4 2.808(2) no 2_656
F4 F2 2.808(2) no 2_656
F4 F4 2.790(2) no 2_656
F5 C10 3.586(4) no 2_657
F5 C12 3.488(4) no 2_656
F5 C24 3.343(3) no 1_545
F7 C13 3.346(3) no 2_756
F7 C14 3.474(3) no 2_756
F7 C21 3.378(3) no 1_545
F9 C7 3.523(4) no 2_757
O1 F1 3.338(2) no 2_756
N2 F1 3.110(2) no 2_756
C7 F9 3.523(4) no 2_757
C10 F5 3.586(4) no 2_657
C11 F1 3.363(3) no 2_756
C12 F5 3.488(4) no 2_656
C13 F7 3.346(3) no 2_756
C14 F1 3.580(3) no 2_756
C14 F7 3.474(3) no 2_756
C15 F1 3.196(3) no 2_756
C21 F7 3.378(3) no 1_565
C24 F5 3.343(3) no 1_565
C27 F1 3.452(3) no 2_756
V1 H20 3.5281 no .
V1 H16 3.2927 no .
V1 H30 3.5156 no .
V1 H25 3.2775 no .
F2 H16 2.7498 no .
F4 H16 3.1786 no .
F4 H32 3.5782 no .
F6 H32 2.9878 no .
F6 H2 2.6572 no .
F6 H1 2.9942 no .
F8 H2 2.5414 no .
F8 H3 2.6138 no .
F9 H27 3.5676 no .
F9 H25 2.5891 no .
F9 H3 3.3738 no .
O1 H16 2.7966 no .
O1 H32 3.2442 no .
N1 H31 2.6415 no .
N1 H32 3.2199 no .
N1 H33 3.4723 no .
N1 H30 3.5059 no .
N1 H25 3.1423 no .
N1 H2 2.6300 no .
N1 H1 2.6244 no .
N1 H6 2.6684 no .
N1 H5 2.6482 no .
N1 H3 2.6495 no .
N1 H4 2.6657 no .
N2 H20 2.9877 no .
N2 H21 3.0465 no .
N2 H19 3.2182 no .
N2 H32 3.1406 no .
N2 H33 2.6136 no .
N2 H17 3.2250 no .
N3 H31 3.5753 no .
N3 H33 3.2895 no .
N3 H30 2.8332 no .
N3 H29 2.8213 no .
N3 H27 2.7262 no .
N3 H25 2.9609 no .
N3 H5 3.5996 no .
C1 H31 3.2638 no .
C1 H8 3.2646 no .
C1 H13 3.3796 no .
C1 H7 3.3558 no .
C1 H14 3.2319 no .
C1 H10 3.3747 no .
C1 H11 3.2505 no .
C2 H31 3.5132 no .
C2 H9 3.3317 no .
C2 H8 2.6731 no .
C2 H6 2.7168 no .
C2 H5 3.3640 no .
C2 H3 2.6813 no .
C2 H4 3.3368 no .
C2 H15 3.3551 no .
C2 H14 2.6914 no .
C3 H25 3.3351 no .
C3 H9 3.3324 no .
C3 H8 2.6805 no .
C3 H2 2.6696 no .
C3 H1 3.3402 no .
C3 H6 3.3611 no .
C3 H5 2.7208 no .
C3 H12 3.3228 no .
C3 H11 2.6489 no .
C4 H31 3.2632 no .
C4 H30 3.1326 no .
C4 H2 3.3659 no .
C4 H1 2.7301 no .
C4 H3 3.3599 no .
C4 H4 2.7008 no .
C4 H15 3.3538 no .
C4 H14 2.6607 no .
C4 H12 3.3533 no .
C4 H11 2.6958 no .
C5 H6 3.2491 no .
C5 H13 3.3619 no .
C5 H3 3.2492 no .
C5 H10 3.3151 no .
C5 H12 3.2465 no .
C6 H2 2.6740 no .
C6 H1 3.3275 no .
C6 H3 2.6927 no .
C6 H4 3.3249 no .
C6 H15 2.6893 no .
C6 H14 3.3228 no .
C6 H12 2.6645 no .
C6 H11 3.3008 no .
C7 H2 3.2257 no .
C7 H5 3.2990 no .
C7 H13 3.3159 no .
C7 H7 3.3129 no .
C7 H15 3.2561 no .
C8 H9 2.6549 no .
C8 H8 3.3028 no .
C8 H6 3.3437 no .
C8 H5 2.7279 no .
C8 H3 3.3175 no .
C8 H4 2.6586 no .
C8 H15 2.7201 no .
C8 H14 3.3354 no .
C9 H9 3.2137 no .
C9 H1 3.3218 no .
C9 H7 3.3642 no .
C9 H4 3.2259 no .
C9 H10 3.3113 no .
C10 H9 2.6662 no .
C10 H8 3.3247 no .
C10 H2 3.3533 no .
C10 H1 2.7143 no .
C10 H6 2.6687 no .
C10 H5 3.3533 no .
C10 H12 2.7020 no .
C10 H11 3.3443 no .
C11 H32 3.2958 no .
C11 H33 3.0942 no .
C11 H18 3.2170 no .
C12 H19 3.2260 no .
C13 H16 3.2087 no .
C14 H20 2.8153 no .
C14 H21 2.7629 no .
C14 H17 3.2256 no .
C15 H16 3.1454 no .
C15 H33 3.3063 no .
C15 H18 3.2305 no .
C16 H19 2.7222 no .
C16 H30 3.5133 no .
C16 H29 2.8223 no .
C16 H27 3.0513 no .
C17 H20 2.6084 no .
C17 H21 2.5377 no .
C17 H30 2.7658 no .
C17 H29 2.7688 no .
C17 H28 3.3047 no .
C17 H22 3.2422 no .
C17 H26 3.3029 no .
C17 H27 2.7161 no .
C17 H25 2.8320 no .
C17 H24 3.2558 no .
C17 H5 2.9145 no .
C17 H4 3.3551 no .
C18 H20 3.1103 no .
C18 H21 3.5944 no .
C18 H23 3.2593 no .
C18 H5 3.4694 no .
C18 H4 2.9068 no .
C19 H26 2.5616 no .
C19 H27 3.1817 no .
C19 H25 3.0679 no .
C19 H24 3.2237 no .
C19 H4 3.0812 no .
C20 H5 3.3884 no .
C21 H30 3.1202 no .
C21 H29 3.1381 no .
C21 H28 2.5488 no .
C21 H22 3.2207 no .
C21 H5 2.8557 no .
C22 H20 3.5338 no .
C22 H21 2.8524 no .
C22 H23 3.2565 no .
C22 H5 2.5745 no .
C23 H20 3.1823 no .
C23 H22 2.6617 no .
C23 H4 3.2640 no .
C24 H21 2.7956 no .
C24 H24 2.6669 no .
C24 H6 3.4690 no .
C24 H5 3.0391 no .
C25 H16 3.2485 no .
C25 H30 3.1678 no .
C25 H1 3.4438 no .
C25 H6 3.4084 no .
C26 H16 3.5943 no .
C29 H3 3.5606 no .
H20 H19 2.8229 no .
H20 H29 3.5410 no .
H20 H27 2.4925 no .
H21 H19 2.7201 no .
H21 H30 3.1763 no .
H21 H29 2.1191 no .
H21 H28 3.5867 no .
H19 H18 2.3224 no .
H16 H32 2.9299 no .
H16 H33 3.1752 no .
H16 H17 2.2960 no .
H31 H30 2.8150 no .
H31 H1 2.8839 no .
H31 H6 2.5853 no .
H31 H5 3.5981 no .
H32 H1 3.4646 no .
H33 H30 2.9994 no .
H18 H17 2.3227 no .
H30 H24 3.3054 no .
H30 H6 2.7288 no .
H30 H5 2.6832 no .
H29 H24 3.3205 no .
H28 H24 2.3444 no .
H28 H5 3.3350 no .
H23 H22 2.3073 no .
H23 H24 2.2947 no .
H22 H26 2.3574 no .
H22 H27 3.3904 no .
H22 H25 3.2132 no .
H22 H4 3.3187 no .
H26 H4 3.5801 no .
H25 H3 3.1247 no .
H25 H4 2.7982 no .
H9 H2 3.5589 no .
H9 H7 2.3441 no .
H9 H3 3.5764 no .
H9 H15 2.5103 no .
H9 H14 3.5563 no .
H9 H10 2.3342 no .
H9 H12 2.4892 no .
H9 H11 3.5372 no .
H8 H2 2.4942 no .
H8 H1 3.5505 no .
H8 H7 2.3442 no .
H8 H3 2.5210 no .
H8 H4 3.5605 no .
H8 H15 3.5687 no .
H8 H10 2.3294 no .
H8 H12 3.5423 no .
H24 H5 3.2213 no .
H2 H7 2.3770 no .
H2 H3 2.4957 no .
H2 H4 3.5584 no .
H2 H14 3.5803 no .
H1 H6 2.5639 no .
H1 H7 2.3675 no .
H1 H3 3.5669 no .
H1 H15 3.5878 no .
H1 H14 2.5312 no .
H6 H13 2.4013 no .
H6 H4 3.5955 no .
H6 H15 3.5514 no .
H6 H14 2.4607 no .
H6 H11 3.5795 no .
H5 H13 2.3931 no .
H5 H4 2.5468 no .
H5 H14 3.5485 no .
H5 H11 2.5531 no .
H13 H15 2.3853 no .
H13 H14 2.4038 no .
H13 H12 2.3266 no .
H13 H11 2.3413 no .
H7 H15 2.3577 no .
H7 H14 2.3809 no .
H3 H10 2.3710 no .
H3 H11 3.5286 no .
H4 H10 2.3776 no .
H4 H12 3.5414 no .
H4 H11 2.4635 no .
H15 H12 2.5622 no .
H14 H12 3.5852 no .
H10 H12 2.3362 no .
H10 H11 2.3427 no .
F1 H20 3.4542 no 2_756
F2 H27 2.9990 no 2_756
F3 H20 2.8896 no 2_756
F3 H16 3.5888 no 2_656
F3 H29 3.0279 no 1_545
F3 H28 3.4610 no 1_545
F3 H27 3.1535 no 2_756
F4 H16 2.9226 no 2_656
F4 H17 3.5056 no 2_656
F5 H16 3.4461 no 2_656
F5 H17 2.6723 no 2_656
F5 H29 3.3347 no 1_545
F5 H28 2.5458 no 1_545
F5 H9 3.1664 no 2_657
F5 H7 3.4368 no 2_657
F5 H15 2.7443 no 2_657
F6 H26 2.7721 no 1_455
F6 H9 2.9850 no 2_657
F6 H7 3.2319 no 2_657
F7 H19 3.5613 no 2_756
F7 H18 3.3552 no 2_756
F7 H28 3.1366 no 1_545
F7 H24 2.8471 no 1_545
F7 H10 3.5502 no 2_757
F7 H12 3.3056 no 2_757
F7 H11 3.5780 no 2_757
F8 H7 3.2322 no 2_657
F8 H10 2.8042 no 2_757
F9 H9 3.3506 no 2_757
F9 H10 2.7764 no 2_757
F9 H12 3.2936 no 2_757
C2 H22 3.3318 no 1_455
C2 H7 3.2088 no 2_657
C3 H3 3.4470 no 2_757
C3 H10 3.2356 no 2_757
C4 H13 3.3996 no 2_667
C5 H2 3.3360 no 2_657
C5 H7 3.4846 no 2_657
C6 H26 3.4181 no 2_757
C6 H25 3.5653 no 2_757
C7 H3 3.1723 no 2_757
C8 H18 3.1825 no 1_556
C8 H23 3.4539 no 2_767
C9 H13 3.3526 no 2_667
C10 H28 3.3444 no 2_667
C12 H30 3.2759 no 2_666
C12 H29 3.5024 no 2_666
C12 H28 3.4856 no 2_666
C12 H12 3.1053 no 1_554
C13 H31 3.3598 no 2_666
C13 H33 3.2894 no 2_666
C13 H30 3.5346 no 2_666
C13 H12 2.9448 no 1_554
C14 H21 3.4949 no 2_766
C14 H33 3.2758 no 2_666
C16 H20 3.3902 no 2_766
C16 H21 3.1577 no 2_766
C16 H19 3.2249 no 2_766
C17 H19 3.0444 no 2_766
C18 H19 3.3068 no 2_766
C19 H19 3.5107 no 2_766
C19 H31 3.3866 no 1_655
C19 H18 3.5708 no 2_766
C19 H1 3.3097 no 1_655
C20 H19 3.4856 no 2_766
C20 H18 3.1052 no 2_766
C20 H23 3.5024 no 2_767
C20 H11 3.4194 no 2_767
C21 H19 3.2279 no 2_766
C21 H18 3.3698 no 2_766
C21 H23 3.5309 no 2_767
C22 H19 2.9990 no 2_766
C23 H32 3.2891 no 1_655
C23 H9 3.4907 no 2_757
C23 H8 3.5003 no 2_757
C24 H17 3.1782 no 2_666
C24 H15 3.3287 no 2_667
C25 H26 3.5901 no 1_455
C27 H27 3.4897 no 2_756
C28 H9 3.5989 no 2_657
C29 H10 3.2462 no 2_757
H20 F1 3.4542 no 2_756
H20 F3 2.8896 no 2_756
H20 C16 3.3902 no 2_766
H20 H20 3.3365 no 2_766
H20 H21 2.6728 no 2_766
H20 H19 2.9222 no 2_766
H21 C14 3.4949 no 2_766
H21 C16 3.1577 no 2_766
H21 H20 2.6728 no 2_766
H21 H21 2.8439 no 2_766
H21 H19 2.7544 no 2_766
H19 F7 3.5613 no 2_756
H19 C16 3.2249 no 2_766
H19 C17 3.0444 no 2_766
H19 C18 3.3068 no 2_766
H19 C19 3.5107 no 2_766
H19 C20 3.4856 no 2_766
H19 C21 3.2279 no 2_766
H19 C22 2.9990 no 2_766
H19 H20 2.9222 no 2_766
H19 H21 2.7544 no 2_766
H19 H33 3.4642 no 2_666
H19 H29 3.4070 no 2_766
H16 F3 3.5888 no 2_656
H16 F4 2.9226 no 2_656
H16 F5 3.4461 no 2_656
H31 C13 3.3598 no 2_666
H31 C19 3.3866 no 1_455
H31 H18 3.1107 no 2_666
H31 H22 3.0474 no 1_455
H31 H26 3.4886 no 1_455
H32 C23 3.2891 no 1_455
H32 H22 3.5314 no 1_455
H32 H26 2.8502 no 1_455
H32 H27 3.0530 no 1_455
H33 C13 3.2894 no 2_666
H33 C14 3.2758 no 2_666
H33 H19 3.4642 no 2_666
H33 H18 3.4784 no 2_666
H18 F7 3.3552 no 2_756
H18 C8 3.1825 no 1_554
H18 C19 3.5708 no 2_766
H18 C20 3.1052 no 2_766
H18 C21 3.3698 no 2_766
H18 H31 3.1107 no 2_666
H18 H33 3.4784 no 2_666
H18 H30 3.4264 no 2_666
H18 H23 3.1342 no 2_766
H18 H24 3.5511 no 2_766
H18 H13 3.3032 no 1_554
H18 H12 2.4019 no 1_554
H18 H11 3.2589 no 1_554
H17 F4 3.5056 no 2_656
H17 F5 2.6723 no 2_656
H17 C24 3.1782 no 2_666
H17 H30 2.9793 no 2_666
H17 H29 3.1954 no 2_666
H17 H28 2.8338 no 2_666
H17 H9 3.3064 no 1_554
H17 H15 2.8850 no 1_554
H17 H12 2.7143 no 1_554
H30 C12 3.2759 no 2_666
H30 C13 3.5346 no 2_666
H30 H18 3.4264 no 2_666
H30 H17 2.9793 no 2_666
H30 H15 3.3427 no 2_667
H29 F3 3.0279 no 1_565
H29 F5 3.3347 no 1_565
H29 C12 3.5024 no 2_666
H29 H19 3.4070 no 2_766
H29 H17 3.1954 no 2_666
H28 F3 3.4610 no 1_565
H28 F5 2.5458 no 1_565
H28 F7 3.1366 no 1_565
H28 C10 3.3444 no 2_667
H28 C12 3.4856 no 2_666
H28 H17 2.8338 no 2_666
H28 H15 2.5176 no 2_667
H28 H14 3.3618 no 2_667
H23 C8 3.4539 no 2_767
H23 C20 3.5024 no 2_767
H23 C21 3.5309 no 2_767
H23 H18 3.1342 no 2_766
H23 H23 3.1244 no 2_767
H23 H24 3.1808 no 2_767
H23 H13 3.1729 no 2_767
H23 H14 3.1519 no 1_655
H23 H12 3.5232 no 2_767
H23 H11 2.7670 no 2_767
H22 C2 3.3318 no 1_655
H22 H31 3.0474 no 1_655
H22 H32 3.5314 no 1_655
H22 H8 3.5351 no 2_757
H22 H1 2.4012 no 1_655
H22 H6 3.4753 no 1_655
H22 H14 2.9554 no 1_655
H26 F6 2.7721 no 1_655
H26 C6 3.4181 no 2_757
H26 C25 3.5901 no 1_655
H26 H31 3.4886 no 1_655
H26 H32 2.8502 no 1_655
H26 H9 2.9468 no 2_757
H26 H8 2.9651 no 2_757
H26 H1 3.1193 no 1_655
H27 F2 2.9990 no 2_756
H27 F3 3.1535 no 2_756
H27 C27 3.4897 no 2_756
H27 H32 3.0530 no 1_655
H25 C6 3.5653 no 2_757
H25 H9 3.1453 no 2_757
H25 H8 3.2091 no 2_757
H25 H10 3.4226 no 2_757
H9 F5 3.1664 no 2_657
H9 F6 2.9850 no 2_657
H9 F9 3.3506 no 2_757
H9 C23 3.4907 no 2_757
H9 C28 3.5989 no 2_657
H9 H17 3.3064 no 1_556
H9 H26 2.9468 no 2_757
H9 H25 3.1453 no 2_757
H8 C23 3.5003 no 2_757
H8 H22 3.5351 no 2_757
H8 H26 2.9651 no 2_757
H8 H25 3.2091 no 2_757
H8 H2 3.4425 no 2_657
H8 H1 3.3751 no 2_657
H8 H7 3.1995 no 2_657
H8 H3 3.3949 no 2_757
H8 H4 3.3252 no 2_757
H24 F7 2.8471 no 1_565
H24 H18 3.5511 no 2_766
H24 H23 3.1808 no 2_767
H24 H15 3.5122 no 2_667
H24 H14 3.2979 no 2_667
H24 H11 3.1219 no 2_767
H2 C5 3.3360 no 2_657
H2 H8 3.4425 no 2_657
H2 H7 2.4423 no 2_657
H1 C19 3.3097 no 1_455
H1 H22 2.4012 no 1_455
H1 H26 3.1193 no 1_455
H1 H8 3.3751 no 2_657
H1 H7 3.4548 no 2_657
H6 H22 3.4753 no 1_455
H6 H13 2.8117 no 2_667
H5 H13 3.5982 no 2_667
H13 C4 3.3996 no 2_667
H13 C9 3.3526 no 2_667
H13 H18 3.3032 no 1_556
H13 H23 3.1729 no 2_767
H13 H6 2.8117 no 2_667
H13 H5 3.5982 no 2_667
H13 H13 2.7199 no 2_667
H13 H14 3.2303 no 2_667
H7 F5 3.4368 no 2_657
H7 F6 3.2319 no 2_657
H7 F8 3.2322 no 2_657
H7 C2 3.2088 no 2_657
H7 C5 3.4846 no 2_657
H7 H8 3.1995 no 2_657
H7 H2 2.4423 no 2_657
H7 H1 3.4548 no 2_657
H7 H7 3.0455 no 2_657
H3 C3 3.4470 no 2_757
H3 C7 3.1723 no 2_757
H3 H8 3.3949 no 2_757
H3 H3 3.0415 no 2_757
H3 H4 3.5545 no 2_757
H3 H10 2.3688 no 2_757
H4 H8 3.3252 no 2_757
H4 H3 3.5545 no 2_757
H4 H10 3.3813 no 2_757
H15 F5 2.7443 no 2_657
H15 C24 3.3287 no 2_667
H15 H17 2.8850 no 1_556
H15 H30 3.3427 no 2_667
H15 H28 2.5176 no 2_667
H15 H24 3.5122 no 2_667
H14 H28 3.3618 no 2_667
H14 H23 3.1519 no 1_455
H14 H22 2.9554 no 1_455
H14 H24 3.2979 no 2_667
H14 H13 3.2303 no 2_667
H10 F7 3.5502 no 2_757
H10 F8 2.8042 no 2_757
H10 F9 2.7764 no 2_757
H10 C3 3.2356 no 2_757
H10 C29 3.2462 no 2_757
H10 H25 3.4226 no 2_757
H10 H3 2.3688 no 2_757
H10 H4 3.3813 no 2_757
H12 F7 3.3056 no 2_757
H12 F9 3.2936 no 2_757
H12 C12 3.1053 no 1_556
H12 C13 2.9448 no 1_556
H12 H18 2.4019 no 1_556
H12 H17 2.7143 no 1_556
H12 H23 3.5232 no 2_767
H11 F7 3.5780 no 2_757
H11 C20 3.4194 no 2_767
H11 H18 3.2589 no 1_556
H11 H23 2.7670 no 2_767
H11 H24 3.1219 no 2_767

loop_
_geom_torsion_atom_site_label_1
_geom_torsion_atom_site_label_2
_geom_torsion_atom_site_label_3
_geom_torsion_atom_site_label_4
_geom_torsion
_geom_torsion_publ_flag
N1 V1 O1 C26 11.1(3) no
O1 V1 N2 C11 47.13(12) no
O1 V1 N2 C15 -133.21(11) no
N2 V1 O1 C26 -166.9(2) no
O1 V1 N3 C16 61.77(14) no
O1 V1 N3 C17 -116.06(12) no
N3 V1 O1 C26 128.36(18) no
C25 V1 O1 C26 -89.5(2) no
N1 V1 N3 C16 -176.92(12) no
N1 V1 N3 C17 5.25(14) no
N2 V1 N3 C16 -4.35(11) no
N2 V1 N3 C17 177.82(13) no
N3 V1 N2 C11 -178.73(13) no
N3 V1 N2 C15 0.92(10) no
C25 V1 N2 C11 -66.48(13) no
C25 V1 N2 C15 113.17(12) no
C25 V1 N3 C16 -80.99(14) no
C25 V1 N3 C17 101.18(14) no
V1 O1 C26 C27 -173.62(17) no
V1 O1 C26 C28 67.8(3) no
V1 O1 C26 C29 -54.1(3) no
V1 N2 C11 C12 179.10(11) no
V1 N2 C15 C14 -178.43(11) no
V1 N2 C15 C16 2.35(18) no
C11 N2 C15 C14 1.3(3) no
C11 N2 C15 C16 -177.97(14) no
C15 N2 C11 C12 -0.5(3) no
V1 N3 C16 C15 6.8(2) no
V1 N3 C17 C18 80.9(3) no
V1 N3 C17 C22 -99.60(18) no
C16 N3 C17 C18 -97.12(19) no
C16 N3 C17 C22 82.3(2) no
C17 N3 C16 C15 -175.08(13) no
N1 C1 C2 C5 -179.61(15) no
N1 C1 C3 C7 -178.8(2) no
N1 C1 C4 C9 -178.6(3) no
C2 C1 C3 C7 -59.3(3) no
C3 C1 C2 C5 60.3(3) no
C2 C1 C4 C9 60.4(3) no
C4 C1 C2 C5 -58.1(3) no
C3 C1 C4 C9 -57.5(3) no
C4 C1 C3 C7 60.1(3) no
C1 C2 C5 C6 -61.1(3) no
C1 C2 C5 C10 59.0(3) no
C1 C3 C7 C6 59.3(4) no
C1 C3 C7 C8 -61.4(4) no
C1 C4 C9 C8 58.1(4) no
C1 C4 C9 C10 -61.9(4) no
C2 C5 C6 C7 60.2(3) no
C2 C5 C10 C9 -62.0(3) no
C6 C5 C10 C9 58.2(3) no
C10 C5 C6 C7 -60.3(3) no
C5 C6 C7 C3 -59.5(3) no
C5 C6 C7 C8 60.3(3) no
C3 C7 C8 C9 61.3(4) no
C6 C7 C8 C9 -59.3(3) no
C7 C8 C9 C4 -60.3(4) no
C7 C8 C9 C10 57.9(4) no
C4 C9 C10 C5 62.9(3) no
C8 C9 C10 C5 -57.5(3) no
N2 C11 C12 C13 -0.7(3) no
C11 C12 C13 C14 1.2(3) no
C12 C13 C14 C15 -0.5(3) no
C13 C14 C15 N2 -0.7(3) no
C13 C14 C15 C16 178.43(16) no
N2 C15 C16 N3 -5.4(2) no
C14 C15 C16 N3 175.43(16) no
N3 C17 C18 C19 -179.24(17) no
N3 C17 C18 C23 -0.2(3) no
N3 C17 C22 C21 179.56(17) no
N3 C17 C22 C24 1.5(3) no
C18 C17 C22 C21 -1.0(4) no
C18 C17 C22 C24 -179.07(19) no
C22 C17 C18 C19 1.3(4) no
C22 C17 C18 C23 -179.70(19) no
C17 C18 C19 C20 -0.6(4) no
C23 C18 C19 C20 -179.6(2) no
C18 C19 C20 C21 -0.4(4) no
C19 C20 C21 C22 0.8(4) no
C20 C21 C22 C17 -0.1(4) no
C20 C21 C22 C24 178.0(3) no
O1 C26 C27 F1 79.04(19) no
O1 C26 C27 F2 -40.9(3) no
O1 C26 C27 F3 -160.60(15) no
O1 C26 C28 F4 71.9(2) no
O1 C26 C28 F5 -168.23(15) no
O1 C26 C28 F6 -47.5(2) no
O1 C26 C29 F7 -160.54(16) no
O1 C26 C29 F8 79.3(3) no
O1 C26 C29 F9 -39.5(3) no
C27 C26 C28 F4 -45.93(19) no
C27 C26 C28 F5 73.98(19) no
C27 C26 C28 F6 -165.29(14) no
C28 C26 C27 F1 -162.21(14) no
C28 C26 C27 F2 77.9(2) no
C28 C26 C27 F3 -41.9(2) no
C27 C26 C29 F7 -41.2(3) no
C27 C26 C29 F8 -161.30(18) no
C27 C26 C29 F9 79.9(2) no
C29 C26 C27 F1 -43.6(3) no
C29 C26 C27 F2 -163.48(18) no
C29 C26 C27 F3 76.8(3) no
C28 C26 C29 F7 77.4(2) no
C28 C26 C29 F8 -42.7(3) no
C28 C26 C29 F9 -161.51(16) no
C29 C26 C28 F4 -163.89(16) no
C29 C26 C28 F5 -44.0(3) no
C29 C26 C28 F6 76.75(19) no
